data_1545350
loop_
_publ_author_name
'S\/orensen, Mikkel A.'
'Weihe, H\/ogni'
'Vinum, Morten G.'
'Mortensen, Jesper S.'
'Doerrer, Linda H.'
'Bendix, Jesper'

_publ_section_title
;
 Imposing high-symmetry and tuneable geometry on lanthanide centres with
 chelating Pt and Pd metalloligands
;
_journal_issue 5
_journal_name_full 'Chem. Sci.'
_journal_page_first 3566
_journal_paper_doi 10.1039/C7SC00135E
_journal_volume 8
_journal_year 2017
_chemical_formula_moiety 'C16 H24 O8 Pt2 S8 Tb, C8 H20 N'
_chemical_formula_sum 'C24 H44 N O8 Pt2 S8 Tb'
_chemical_formula_weight 1280.23
_space_group_crystal_system tetragonal
_space_group_IT_number 124
_space_group_name_Hall '-P 4 2c'
_space_group_name_H-M_alt 'P 4/m c c'
_symmetry_Int_Tables_number 124
_symmetry_space_group_name_Hall '-P 4 2c'
_symmetry_space_group_name_H-M 'P 4/m c c'
_atom_sites_solution_primary iterative
_audit_creation_date 2015-05-10
_audit_creation_method
;
Olex2 1.2
(compiled 2015.01.26 svn.r3150 for OlexSys, GUI svn.r4998)
;
_audit_update_record
;
2017-01-09 deposited with the CCDC.
2017-02-28 downloaded from the CCDC.
;
_cell_angle_alpha 90
_cell_angle_beta 90
_cell_angle_gamma 90
_cell_formula_units_Z 2
_cell_length_a 8.6049(3)
_cell_length_b 8.6049(3)
_cell_length_c 25.4824(11)
_cell_measurement_reflns_used 9223
_cell_measurement_temperature 122
_cell_measurement_theta_max 28.25
_cell_measurement_theta_min 2.37
_cell_volume 1886.83(12)
_computing_molecular_graphics 'Olex2 (Dolomanov et al., 2009)'
_computing_publication_material 'Olex2 (Dolomanov et al., 2009)'
_computing_structure_refinement 'olex2.refine (Bourhis et al., 2015)'
_computing_structure_solution 'olex2.solve (Bourhis et al., 2015)'
_diffrn_ambient_temperature 122
_diffrn_measured_fraction_theta_full 0.9990
_diffrn_measured_fraction_theta_max 0.9990
_diffrn_measurement_device_type 'Bruker APEX-II CCD'
_diffrn_measurement_method '\f and \w scans'
_diffrn_radiation_type 'Mo K\a'
_diffrn_radiation_wavelength 0.71073
_diffrn_reflns_av_R_equivalents 0.0597
_diffrn_reflns_av_unetI/netI 0.0155
_diffrn_reflns_limit_h_max 9
_diffrn_reflns_limit_h_min -10
_diffrn_reflns_limit_k_max 10
_diffrn_reflns_limit_k_min -10
_diffrn_reflns_limit_l_max 32
_diffrn_reflns_limit_l_min -32
_diffrn_reflns_number 27238
_diffrn_reflns_theta_full 26.0000
_diffrn_reflns_theta_max 26.73
_diffrn_reflns_theta_min 2.37
_diffrn_standards_number 0
_exptl_absorpt_coefficient_mu 9.733
_exptl_absorpt_correction_T_max 0.7457
_exptl_absorpt_correction_T_min 0.6275
_exptl_absorpt_correction_type multi-scan
_exptl_absorpt_process_details
;
SADABS-2012/1 (Bruker,2012) was used for absorption correction.
wR2(int) was 0.0974 before and 0.0628 after correction.
The Ratio of minimum to maximum transmission is 0.8415.
The \l/2 correction factor is 0.0000.
;
_exptl_crystal_colour 'clear light yellow'
_exptl_crystal_colour_lustre clear
_exptl_crystal_colour_modifier light
_exptl_crystal_colour_primary yellow
_exptl_crystal_density_diffrn 2.2532
_exptl_crystal_description plate
_exptl_crystal_F_000 1216
_exptl_crystal_size_max 0.04
_exptl_crystal_size_mid 0.04
_exptl_crystal_size_min 0.01
_refine_diff_density_max 1.1325
_refine_diff_density_min -0.8976
_refine_diff_density_rms 0.2364
_refine_ls_d_res_high 0.7901
_refine_ls_d_res_low 8.6049
_refine_ls_goodness_of_fit_ref 1.0857
_refine_ls_hydrogen_treatment mixed
_refine_ls_matrix_type full
_refine_ls_number_constraints 4
_refine_ls_number_parameters 91
_refine_ls_number_reflns 1042
_refine_ls_number_restraints 3
_refine_ls_restrained_S_all 1.0840
_refine_ls_R_factor_all 0.0298
_refine_ls_R_factor_gt 0.0177
_refine_ls_shift/su_max 0.0000
_refine_ls_shift/su_mean 0.0000
_refine_ls_structure_factor_coef Fsqd
_refine_ls_weighting_details 'w=1/[\s^2^(Fo^2^)+(0.0160P)^2^+3.6999P] where P=(Fo^2^+2Fc^2^)/3'
_refine_ls_weighting_scheme calc
_refine_ls_wR_factor_gt 0.0347
_refine_ls_wR_factor_ref 0.0390
_reflns_Friedel_coverage 0.0
_reflns_limit_h_max 10
_reflns_limit_h_min 0
_reflns_limit_k_max 7
_reflns_limit_k_min 0
_reflns_limit_l_max 32
_reflns_limit_l_min 0
_reflns_number_gt 825
_reflns_number_total 1042
_reflns_threshold_expression I>=2u(I)
_cod_data_source_file c7sc00135e2.cif
_cod_data_source_block 1Tb
_cod_depositor_comments 'Adding full bibliography for 1545338--1545364.cif.'
_cod_database_code 1545350
_olex2_refinement_description
;
1. Fixed Uiso
 At 1.5 times of:
  All C(H,H,H) groups
2. Restrained distances
 C4-H4a
 0.96 with sigma of 0.02
 C4-H4b
 0.96 with sigma of 0.02
 C4-H4c
 0.96 with sigma of 0.02
3. Others
 Fixed Sof: S1(0.5) C3(0.5) O1(0.5) O1a(0.5) S1a(0.5) H4a(0.455) H4b(0.385)
 H4c(0.66)
4.a Idealised Me refined as rotating group:
 C2(H2a,H2b,H2c)
;
_olex2_date_sample_data_collection 26.03.14
_olex2_submission_special_instructions 'No special instructions were received'

loop_
_space_group_symop_id
_space_group_symop_operation_xyz
1 x,y,z
2 -y,x,z
3 y,-x,z
4 x,-y,-z+1/2
5 -x,y,-z+1/2
6 -x,-y,z
7 y,x,-z+1/2
8 -y,-x,-z+1/2
9 -x,-y,-z
10 y,-x,-z
11 -y,x,-z
12 -x,y,z-1/2
13 x,-y,z-1/2
14 x,y,-z
15 -y,-x,z-1/2
16 y,x,z-1/2

loop_
_atom_site_label
_atom_site_type_symbol
_atom_site_fract_x
_atom_site_fract_y
_atom_site_fract_z
_atom_site_U_iso_or_equiv
_atom_site_adp_type
_atom_site_occupancy
_atom_site_site_symmetry_order
_atom_site_refinement_flags_posn
_atom_site_refinement_flags_adp
_atom_site_refinement_flags_occupancy
_atom_site_disorder_group
Pt1 Pt 0.5 0.5 0.604652(9) 0.01344(8) Uani 1.000000 4 S T P .
Tb1 Tb 0.5 0.5 0.75 0.01155(10) Uani 1.000000 8 S T P .
S1 S 0.2426(6) 0.5762(5) 0.6012(2) 0.0188(8) Uani 0.500000 1 . . . 1
N1 N 0.0 1.0 0.5 0.0100(14) Uani 1.000000 8 S T P .
C4 C -0.0685(8) 0.7111(7) 0.5 0.0364(16) Uani 1.000000 2 DS T P .
C1 C 0.2021(4) 0.6273(4) 0.66680(15) 0.0210(8) Uani 1.000000 1 . . . .
C2 C 0.0457(4) 0.7022(5) 0.67649(15) 0.0250(9) Uani 1.000000 1 . . . .
H2a H -0.0132(12) 0.705(3) 0.6436(3) 0.0375(13) Uiso 1.000000 1 GR . . .
H2b H -0.0119(12) 0.6414(17) 0.7026(7) 0.0375(13) Uiso 1.000000 1 GR . . .
H2c H 0.0609(4) 0.8082(11) 0.6896(9) 0.0375(13) Uiso 1.000000 1 GR . . .
C3 C -0.0318(7) 0.8616(8) 0.5356(3) 0.0143(16) Uani 0.500000 1 . . . .
O1 O 0.2974(6) 0.6337(6) 0.7011(2) 0.0136(11) Uani 0.500000 1 . . . 1
O1a O 0.2643(6) 0.5487(6) 0.7066(2) 0.0162(11) Uani 0.500000 1 . . . 2
S1a S 0.2625(6) 0.6246(4) 0.6066(2) 0.0176(8) Uani 0.500000 1 . . . 2
H4a H -0.177(3) 0.727(7) 0.5 0.034(18) Uiso 0.910000 2 DS T P .
H4b H 0.033(4) 0.669(8) 0.5 0.03(2) Uiso 0.770000 2 DS T P .
H3 H 0.088(5) 0.868(5) 0.5560(15) 0.031(11) Uiso 1.000000 1 . . . .
H4c H -0.074(7) 0.651(6) 0.5314(14) 0.035(19) Uiso 0.660000 1 D . . .

loop_
_atom_site_aniso_label
_atom_site_aniso_U_11
_atom_site_aniso_U_22
_atom_site_aniso_U_33
_atom_site_aniso_U_12
_atom_site_aniso_U_13
_atom_site_aniso_U_23
Pt1 0.01187(9) 0.01187(9) 0.01658(13) -0.000000 -0.000000 0.000000
Tb1 0.00832(13) 0.00832(13) 0.0180(2) -0.000000 -0.000000 0.000000
S1 0.0157(16) 0.024(2) 0.0171(15) 0.0030(16) -0.0040(11) -0.0005(18)
N1 0.010(2) 0.010(2) 0.010(3) -0.000000 -0.000000 0.000000
C4 0.032(3) 0.009(3) 0.068(5) -0.003(3) -0.000000 0.000000
C1 0.0136(18) 0.022(2) 0.028(2) 0.0008(15) -0.0059(16) -0.0060(17)
C2 0.0135(18) 0.025(2) 0.036(2) 0.0035(14) -0.0022(15) -0.0035(18)
C3 0.009(4) 0.015(4) 0.019(3) 0.005(3) -0.001(3) 0.006(3)
O1 0.011(2) 0.015(3) 0.015(3) 0.003(2) -0.003(2) 0.002(2)
O1a 0.015(3) 0.019(3) 0.015(3) -0.001(2) -0.003(2) 0.005(2)
S1a 0.0148(16) 0.021(2) 0.0172(16) 0.0065(15) -0.0023(12) 0.0029(17)

loop_
_atom_type_symbol
_atom_type_scat_dispersion_real
_atom_type_scat_dispersion_imag
_atom_type_scat_Cromer_Mann_a1
_atom_type_scat_Cromer_Mann_a2
_atom_type_scat_Cromer_Mann_a3
_atom_type_scat_Cromer_Mann_a4
_atom_type_scat_Cromer_Mann_b1
_atom_type_scat_Cromer_Mann_b2
_atom_type_scat_Cromer_Mann_b3
_atom_type_scat_Cromer_Mann_b4
_atom_type_scat_Cromer_Mann_c
_atom_type_scat_source
_atom_type_scat_dispersion_source
C 0.00347 0.00161 2.31000 1.02000 1.58860 0.86500 20.84390 10.20750 0.56870 51.65120 0.215599998832 'International Tables Volume C Table 6.1.1.4 (pp. 500-502)' 'Henke, Gullikson and Davis, At. Data and Nucl. Data Tables, 1993, 54, 2'
Pt -1.63788 8.57892 27.00590 17.76390 15.71310 5.78370 1.51293 8.81174 0.42459 38.61030 11.6883001328 'International Tables Volume C Table 6.1.1.4 (pp. 500-502)' 'Henke, Gullikson and Davis, At. Data and Nucl. Data Tables, 1993, 54, 2'
H 0.00000 0.00000 0.49300 0.32291 0.14019 0.04081 10.51090 26.12570 3.14236 57.79970 0.0030380000826 'International Tables Volume C Table 6.1.1.4 (pp. 500-502)' 'Henke, Gullikson and Davis, At. Data and Nucl. Data Tables, 1993, 54, 2'
O 0.01158 0.00611 3.04850 2.28680 1.54630 0.86700 13.27710 5.70110 0.32390 32.90890 0.250800013542 'International Tables Volume C Table 6.1.1.4 (pp. 500-502)' 'Henke, Gullikson and Davis, At. Data and Nucl. Data Tables, 1993, 54, 2'
N 0.00653 0.00323 12.21260 3.13220 2.01250 1.16630 0.00570 9.89330 28.99750 0.58260 -11.5290002823 'International Tables Volume C Table 6.1.1.4 (pp. 500-502)' 'Henke, Gullikson and Davis, At. Data and Nucl. Data Tables, 1993, 54, 2'
S 0.12424 0.12443 6.90530 5.20340 1.43790 1.58630 1.46790 22.21510 0.25360 56.17200 0.866900026798 'International Tables Volume C Table 6.1.1.4 (pp. 500-502)' 'Henke, Gullikson and Davis, At. Data and Nucl. Data Tables, 1993, 54, 2'
Tb -0.07738 4.17970 25.89760 18.21850 14.31670 2.95354 2.24256 0.19614 12.66480 115.36200 3.5832400322 'International Tables Volume C Table 6.1.1.4 (pp. 500-502)' 'Henke, Gullikson and Davis, At. Data and Nucl. Data Tables, 1993, 54, 2'

loop_
_geom_angle_atom_site_label_1
_geom_angle_atom_site_label_2
_geom_angle_atom_site_label_3
_geom_angle
_geom_angle_site_symmetry_1
_geom_angle_site_symmetry_3
S1 Pt1 S1 175.6(3) . 6_665
S1 Pt1 S1 89.9 2_655 .
S1 Pt1 S1 89.9 2_655 6_665
S1 Pt1 S1 89.9 3_565 6_665
S1 Pt1 S1 89.9 3_565 .
S1 Pt1 S1 175.6(3) 2_655 3_565
S1a Pt1 S1a 177.6(3) . 6_665
S1a Pt1 S1a 90.0 2_655 .
S1a Pt1 S1a 90.0 2_655 6_665
S1a Pt1 S1a 90.0 3_565 6_665
S1a Pt1 S1a 90.0 3_565 .
S1a Pt1 S1a 177.6(3) 2_655 3_565
O1 Tb1 O1 74.76(12) 6_665 2_655
O1 Tb1 O1 65.5(2) 4_566 2_655
O1 Tb1 O1 74.76(12) 8_666 4_566
O1 Tb1 O1 123.6(2) 6_665 4_566
O1 Tb1 O1 88.5(2) 6_665 5_656
O1 Tb1 O1 160.2(2) 7_556 .
O1 Tb1 O1 118.3(2) 8_666 7_556
O1 Tb1 O1 123.6(2) 7_556 3_565
O1 Tb1 O1 160.2(2) 4_566 3_565
O1 Tb1 O1 65.5(2) 7_556 6_665
O1 Tb1 O1 118.3(2) 6_665 .
O1 Tb1 O1 123.6(2) 8_666 2_655
O1 Tb1 O1 74.76(11) 6_665 3_565
O1 Tb1 O1 123.6(2) . 5_656
O1 Tb1 O1 74.76(12) 7_556 5_656
O1 Tb1 O1 160.2(2) 2_655 5_656
O1 Tb1 O1 88.5(2) 7_556 2_655
O1 Tb1 O1 74.76(12) 2_655 .
O1 Tb1 O1 74.76(11) 7_556 4_566
O1 Tb1 O1 65.5(2) 3_565 5_656
O1 Tb1 O1 65.5(2) 8_666 .
O1 Tb1 O1 74.76(11) 3_565 .
O1 Tb1 O1 88.5(2) 8_666 3_565
O1 Tb1 O1 118.3(2) 3_565 2_655
O1 Tb1 O1 160.2(2) 8_666 6_665
O1 Tb1 O1 118.3(2) 4_566 5_656
O1 Tb1 O1 88.5(2) 4_566 .
O1 Tb1 O1 74.76(11) 8_666 5_656
O1a Tb1 O1a 159.4(3) . 5_656
O1a Tb1 O1a 122.0(3) 7_556 .
O1a Tb1 O1a 60.5(3) 8_666 3_565
O1a Tb1 O1a 122.0(3) 2_655 5_656
O1a Tb1 O1a 85.0(3) 7_556 6_665
O1a Tb1 O1a 77.19(11) 2_655 .
O1a Tb1 O1a 159.4(3) 6_665 4_566
O1a Tb1 O1a 85.0(3) 3_565 5_656
O1a Tb1 O1a 159.4(3) 7_556 3_565
O1a Tb1 O1a 77.19(11) 3_565 .
O1a Tb1 O1a 85.0(3) 8_666 .
O1a Tb1 O1a 123.8(3) 3_565 2_655
O1a Tb1 O1a 122.0(3) 8_666 6_665
O1a Tb1 O1a 123.8(3) 4_566 5_656
O1a Tb1 O1a 77.19(11) 7_556 5_656
O1a Tb1 O1a 60.5(3) 4_566 .
O1a Tb1 O1a 60.5(3) 7_556 2_655
O1a Tb1 O1a 85.0(3) 4_566 2_655
O1a Tb1 O1a 77.19(11) 7_556 4_566
O1a Tb1 O1a 122.0(3) 4_566 3_565
O1a Tb1 O1a 77.19(11) 8_666 5_656
O1a Tb1 O1a 60.5(3) 6_665 5_656
O1a Tb1 O1a 159.4(3) 8_666 2_655
O1a Tb1 O1a 123.8(3) 6_665 .
O1a Tb1 O1a 77.19(11) 8_666 4_566
O1a Tb1 O1a 77.19(11) 6_665 2_655
O1a Tb1 O1a 77.19(11) 6_665 3_565
O1a Tb1 O1a 123.8(3) 8_666 7_556
C1 S1 Pt1 102.9(3) . 6_665
C3 N1 C3 73.1(5) 14_556 .
C3 N1 C3 73.1(5) 10_466 3_465
C3 N1 C3 110.8(3) . 11_666
C3 N1 C3 106.9(5) 14_556 9_576
C3 N1 C3 110.8(2) 6_575 11_666
C3 N1 C3 110.8(3) 9_576 3_465
C3 N1 C3 106.9(5) 6_575 .
C3 N1 C3 110.8(2) 14_556 3_465
C3 N1 C3 180.0 3_465 11_666
C3 N1 C3 110.8(3) 10_466 .
C3 N1 C3 69.2(2) 3_465 .
C3 N1 C3 69.2(3) 10_466 9_576
C3 N1 C3 69.2(3) 3_465 6_575
C3 N1 C3 110.8(2) 9_576 2_665
C3 N1 C3 73.1(5) 2_665 11_666
C3 N1 C3 180.0 14_556 6_575
C3 N1 C3 69.2(3) 2_665 .
C3 N1 C3 110.8(3) 14_556 2_665
C3 N1 C3 69.2(2) 2_665 6_575
C3 N1 C3 106.9(5) 10_466 11_666
C3 N1 C3 106.9(5) 2_665 3_465
C3 N1 C3 110.8(2) 10_466 6_575
C3 N1 C3 69.2(3) 9_576 11_666
C3 N1 C3 180.0 10_466 2_665
C3 N1 C3 180.0 9_576 .
C3 N1 C3 69.2(2) 10_466 14_556
C3 N1 C3 73.1(5) 9_576 6_575
C3 N1 C3 69.2(2) 14_556 11_666
C3 C4 C3 68.4(5) . 14_556
H4a C4 C3 94(3) . .
H4a C4 C3 94(3) . 14_556
H4b C4 C3 97(4) . 14_556
H4b C4 C3 97(4) . .
H4b C4 H4a 166(6) . .
H4c C4 C3 89(4) . .
H4c C4 C3 157(4) . 14_556
H4c C4 C3 89(4) 14_556 14_556
H4c C4 C3 157(4) 14_556 .
H4c C4 H4a 92(4) 14_556 .
H4c C4 H4a 92(4) . .
H4c C4 H4b 81(4) . .
H4c C4 H4b 81(4) 14_556 .
H4c C4 H4c 114(7) . 14_556
O1 C1 S1 124.5(4) . .
S1a C1 O1a 125.8(4) . .
H2a C2 C1 109.5 . .
H2b C2 C1 109.5 . .
H2b C2 H2a 109.5 . .
H2c C2 C1 109.5 . .
H2c C2 H2a 109.5 . .
H2c C2 H2b 109.5 . .
C4 C3 N1 109.2(4) 14_556 10_466
C3 C3 N1 55.40(16) 2_665 10_466
C3 C3 N1 53.4(3) 14_556 10_466
C3 C3 N1 55.40(7) 3_465 10_466
C3 C3 C4 125.3(4) 3_465 14_556
C3 C3 C4 55.8(3) 14_556 14_556
C3 C3 C4 126.3(5) 2_665 14_556
H3 C3 N1 94(2) . 10_466
H3 C3 N1 97(2) 3_465 10_466
H3 C3 C4 115(2) 3_465 14_556
H3 C3 C4 117(2) . 14_556
H3 C3 C3 41(2) 3_465 3_465
H3 C3 C3 116(2) . 3_465
C1 O1 Tb1 147.3(4) . 5_656
C1 O1a Tb1 142.8(4) . 5_656
C1 S1a Pt1 108.1(3) . 6_665

loop_
_geom_bond_atom_site_label_1
_geom_bond_atom_site_label_2
_geom_bond_distance
_geom_bond_site_symmetry_2
Pt1 S1 2.311(6) 6_665
Pt1 S1 2.311(6) 2_655
Pt1 S1 2.311(6) 3_565
Pt1 S1 2.311(6) .
Pt1 S1a 2.308(6) 6_665
Pt1 S1a 2.308(6) 3_565
Pt1 S1a 2.308(6) .
Pt1 S1a 2.308(6) 2_655
Tb1 O1 2.433(5) 6_665
Tb1 O1 2.433(5) .
Tb1 O1 2.433(5) 5_656
Tb1 O1 2.433(5) 3_565
Tb1 O1 2.433(5) 7_556
Tb1 O1 2.433(5) 2_655
Tb1 O1 2.433(5) 4_566
Tb1 O1 2.433(5) 8_666
Tb1 O1a 2.348(5) 2_655
Tb1 O1a 2.348(5) 7_556
Tb1 O1a 2.348(5) .
Tb1 O1a 2.348(5) 6_665
Tb1 O1a 2.348(5) 5_656
Tb1 O1a 2.348(5) 4_566
Tb1 O1a 2.348(5) 3_565
Tb1 O1a 2.348(5) 8_666
S1 C1 1.764(7) .
N1 C3 1.521(6) 2_665
N1 C3 1.521(6) 14_556
N1 C3 1.521(6) .
N1 C3 1.521(6) 9_576
N1 C3 1.521(6) 6_575
N1 C3 1.521(6) 10_466
N1 C3 1.521(6) 3_465
N1 C3 1.521(6) 11_666
C4 C3 1.612(8) 14_556
C4 C3 1.612(8) .
C4 H4a 0.949(19) .
C4 H4b 0.947(19) .
C4 H4c 0.956(19) .
C4 H4c 0.956(19) 14_556
C1 C2 1.512(5) .
C1 O1 1.199(6) .
C1 O1a 1.331(6) .
C1 S1a 1.621(7) .
C2 H2a 0.9800 .
C2 H2b 0.9800 .
C2 H2c 0.9800 .
C3 C3 1.813(13) 14_556
C3 C3 1.728(9) 2_665
C3 C3 1.728(9) 3_465
C3 H3 1.10(4) 3_465
C3 H3 1.16(4) .

loop_
_restr_distance_atom_site_label_1
_restr_distance_atom_site_label_2
_restr_distance_site_symmetry_2
_restr_distance_target
_restr_distance_target_weight_param
_restr_distance_diff
C4 H4a 1 0.9600 0.0200 0.0115
C4 H4b 1 0.9600 0.0200 0.0132
C4 H4c 1 0.9600 0.0200 0.0045
